data_1518211
loop_
_publ_author_name
'Maity, Ayan'
'Sulicz, Amanda N.'
'Deligonul, Nihal'
'Zeller, Matthias'
'Hunter, Allen D.'
'Gray, Thomas G.'

_publ_section_title
;
 Suzuki--Miyaura coupling of arylboronic acids to gold(iii)
;
_journal_issue 2
_journal_name_full 'Chem. Sci.'
_journal_page_first 981
_journal_paper_doi 10.1039/C4SC02148G
_journal_volume 6
_journal_year 2015
_chemical_formula_moiety 'C26 H18 Au F6 N, C H2 Cl2'
_chemical_formula_sum 'C27 H20 Au Cl2 F6 N'
_chemical_formula_weight 740.31
_chemical_name_systematic
;
 ?
;
_space_group_crystal_system triclinic
_space_group_IT_number 2
_space_group_name_Hall '-P 1'
_space_group_name_H-M_alt 'P -1'
_symmetry_space_group_name_Hall '-P 1'
_symmetry_space_group_name_H-M 'P -1'
_atom_sites_solution_hydrogens geom
_atom_sites_solution_primary direct
_atom_sites_solution_secondary difmap
_audit_creation_method SHELXL-2014
_cell_angle_alpha 73.407(4)
_cell_angle_beta 81.938(4)
_cell_angle_gamma 73.869(3)
_cell_formula_units_Z 2
_cell_length_a 9.3340(11)
_cell_length_b 11.4331(13)
_cell_length_c 12.8416(17)
_cell_measurement_reflns_used 9983
_cell_measurement_temperature 100(2)
_cell_measurement_theta_max 30.6050
_cell_measurement_theta_min 2.2750
_cell_volume 1258.9(3)
_computing_cell_refinement 'SAINT V8.34A (Bruker, 2014)'
_computing_data_collection 'Apex2 v2014.1-1 (Bruker, 2014)'
_computing_data_reduction 'SAINT V8.34A (Bruker, 2014)'
_computing_structure_refinement
;  
SHELXL-2013 (Sheldrick, 2013), 
SHELXLE Rev645 (H\"ubschle et al., 2011)
;
_computing_structure_solution 'SHELXS-97 (Sheldrick, 2008)'
_diffrn_ambient_temperature 100(2)
_diffrn_measured_fraction_theta_full 0.963
_diffrn_measured_fraction_theta_max 0.891
_diffrn_measurement_device_type 'Bruker AXS D8 Quest CMOS diffractometer'
_diffrn_measurement_method 'omega and phi scans'
_diffrn_radiation_monochromator 'laterally graded multilayer (Goebel) mirror'
_diffrn_radiation_type MoK\a
_diffrn_radiation_wavelength 0.71073
_diffrn_reflns_av_R_equivalents 0.0778
_diffrn_reflns_av_unetI/netI 0.0821
_diffrn_reflns_Laue_measured_fraction_full 0.963
_diffrn_reflns_Laue_measured_fraction_max 0.891
_diffrn_reflns_limit_h_max 13
_diffrn_reflns_limit_h_min -13
_diffrn_reflns_limit_k_max 16
_diffrn_reflns_limit_k_min -16
_diffrn_reflns_limit_l_max 18
_diffrn_reflns_limit_l_min -18
_diffrn_reflns_number 20316
_diffrn_reflns_point_group_measured_fraction_full 0.963
_diffrn_reflns_point_group_measured_fraction_max 0.891
_diffrn_reflns_theta_full 25.242
_diffrn_reflns_theta_max 31.004
_diffrn_reflns_theta_min 2.188
_diffrn_source 'I-mu-S microsource X-ray tube'
_exptl_absorpt_coefficient_mu 6.118
_exptl_absorpt_correction_T_max 0.7461
_exptl_absorpt_correction_T_min 0.3664
_exptl_absorpt_correction_type multi-scan
_exptl_absorpt_process_details 'Apex2 v2014.1-1 (Bruker, 2014)'
_exptl_crystal_colour colourless
_exptl_crystal_density_diffrn 1.953
_exptl_crystal_description plate
_exptl_crystal_F_000 712
_exptl_crystal_size_max 0.210
_exptl_crystal_size_mid 0.180
_exptl_crystal_size_min 0.030
_refine_diff_density_max 9.457
_refine_diff_density_min -4.269
_refine_diff_density_rms 0.401
_refine_ls_extinction_method none
_refine_ls_goodness_of_fit_ref 1.079
_refine_ls_hydrogen_treatment constr
_refine_ls_matrix_type full
_refine_ls_number_parameters 336
_refine_ls_number_reflns 20316
_refine_ls_number_restraints 0
_refine_ls_restrained_S_all 1.079
_refine_ls_R_factor_all 0.0752
_refine_ls_R_factor_gt 0.0674
_refine_ls_shift/su_max 0.001
_refine_ls_shift/su_mean 0.000
_refine_ls_structure_factor_coef Fsqd
_refine_ls_weighting_details 'w=1/[\s^2^(Fo^2^)+38.3672P] where P=(Fo^2^+2Fc^2^)/3'
_refine_ls_weighting_scheme calc
_refine_ls_wR_factor_gt 0.1648
_refine_ls_wR_factor_ref 0.1752
_reflns_Friedel_coverage 0.000
_reflns_number_gt 18797
_reflns_number_total 20316
_reflns_threshold_expression 'I > 2\s(I)'
_cod_data_source_file c4sc02148g2.cif
_cod_data_source_block Quest14mz082_0m_twin
_cod_depositor_comments 'Adding full bibliography for 1518209--1518218.cif.'
_cod_database_code 1518211
_shelx_space_group_comment
;
The symmetry employed for this shelxl refinement is uniquely defined
by the following loop, which should always be used as a source of
symmetry information in preference to the above space-group names.
They are only intended as comments.
;
_shelx_estimated_absorpt_t_min 0.360
_shelx_estimated_absorpt_t_max 0.838
_shelxl_version_number 2014-1

loop_
_space_group_symop_operation_xyz
'x, y, z'
'-x, -y, -z'

loop_
_atom_site_label
_atom_site_type_symbol
_atom_site_fract_x
_atom_site_fract_y
_atom_site_fract_z
_atom_site_U_iso_or_equiv
_atom_site_adp_type
_atom_site_occupancy
_atom_site_site_symmetry_order
_atom_site_calc_flag
_atom_site_refinement_flags_posn
_atom_site_refinement_flags_adp
C1 C 0.7624(13) 0.2556(10) 0.7325(10) 0.031(2) Uani 1 1 d . .
H1 H 0.7837 0.2127 0.6766 0.037 Uiso 1 1 calc R U
C2 C 0.7561(13) 0.1876(10) 0.8394(10) 0.031(2) Uani 1 1 d . .
H2 H 0.7743 0.0984 0.8570 0.037 Uiso 1 1 calc R U
C3 C 0.7224(16) 0.2506(12) 0.9234(12) 0.042(3) Uani 1 1 d . .
H3 H 0.7171 0.2048 0.9977 0.051 Uiso 1 1 calc R U
C4 C 0.6975(15) 0.3805(12) 0.8948(10) 0.037(3) Uani 1 1 d . .
H4 H 0.6727 0.4258 0.9491 0.045 Uiso 1 1 calc R U
C5 C 0.7093(12) 0.4446(10) 0.7838(8) 0.025(2) Uani 1 1 d . .
C6 C 0.6837(12) 0.5838(9) 0.7434(9) 0.025(2) Uani 1 1 d . .
C7 C 0.6523(14) 0.6644(10) 0.8125(10) 0.031(2) Uani 1 1 d . .
H7 H 0.6437 0.6306 0.8891 0.038 Uiso 1 1 calc R U
C8 C 0.6337(15) 0.7924(11) 0.7698(11) 0.038(3) Uani 1 1 d . .
H8 H 0.6119 0.8461 0.8174 0.046 Uiso 1 1 calc R U
C9 C 0.6463(12) 0.8433(10) 0.6588(9) 0.026(2) Uani 1 1 d . .
C10 C 0.6779(11) 0.7634(10) 0.5899(9) 0.026(2) Uani 1 1 d . .
H10 H 0.6856 0.7990 0.5135 0.031 Uiso 1 1 calc R U
C11 C 0.6988(11) 0.6321(9) 0.6292(9) 0.0217(19) Uani 1 1 d . .
C12 C 0.6230(14) 0.9849(10) 0.6130(10) 0.034(2) Uani 1 1 d . .
H12A H 0.6584 1.0032 0.5359 0.050 Uiso 1 1 calc R U
H12B H 0.6791 1.0163 0.6534 0.050 Uiso 1 1 calc R U
H12C H 0.5163 1.0263 0.6200 0.050 Uiso 1 1 calc R U
C13 C 0.7868(11) 0.3569(8) 0.4635(8) 0.0190(18) Uani 1 1 d . .
C14 C 0.9245(12) 0.2670(10) 0.4671(10) 0.028(2) Uani 1 1 d . .
H14 H 1.0004 0.2717 0.5068 0.034 Uiso 1 1 calc R U
C15 C 0.9539(13) 0.1713(10) 0.4147(10) 0.029(2) Uani 1 1 d . .
H15 H 1.0484 0.1119 0.4181 0.035 Uiso 1 1 calc R U
C16 C 0.8431(12) 0.1638(10) 0.3574(9) 0.026(2) Uani 1 1 d . .
C17 C 0.7052(12) 0.2493(9) 0.3533(9) 0.025(2) Uani 1 1 d . .
H17 H 0.6299 0.2442 0.3132 0.030 Uiso 1 1 calc R U
C18 C 0.6769(11) 0.3439(10) 0.4088(9) 0.024(2) Uani 1 1 d . .
H18 H 0.5803 0.3999 0.4088 0.029 Uiso 1 1 calc R U
C19 C 0.8707(14) 0.0605(11) 0.3003(11) 0.035(3) Uani 1 1 d . .
C20 C 0.7474(10) 0.6159(9) 0.3981(8) 0.0170(17) Uani 1 1 d . .
C21 C 0.6110(11) 0.6983(10) 0.3538(10) 0.029(2) Uani 1 1 d . .
H21 H 0.5184 0.6948 0.3945 0.034 Uiso 1 1 calc R U
C22 C 0.6131(13) 0.7819(10) 0.2530(10) 0.030(2) Uani 1 1 d . .
H22 H 0.5216 0.8347 0.2246 0.036 Uiso 1 1 calc R U
C23 C 0.7468(13) 0.7908(10) 0.1919(10) 0.030(2) Uani 1 1 d . .
C24 C 0.8794(13) 0.7136(11) 0.2321(10) 0.031(2) Uani 1 1 d . .
H24 H 0.9712 0.7212 0.1916 0.038 Uiso 1 1 calc R U
C25 C 0.8799(12) 0.6256(11) 0.3310(8) 0.025(2) Uani 1 1 d . .
H25 H 0.9721 0.5694 0.3550 0.030 Uiso 1 1 calc R U
C26 C 0.7416(15) 0.8835(12) 0.0820(11) 0.038(3) Uani 1 1 d . .
C27 C 0.8913(19) 0.4469(15) 0.1556(13) 0.052(4) Uani 1 1 d . .
H27A H 0.8986 0.4081 0.2347 0.062 Uiso 1 1 calc R U
H27B H 0.9464 0.5136 0.1347 0.062 Uiso 1 1 calc R U
Au1 Au 0.74345(4) 0.49751(3) 0.54403(3) 0.02096(12) Uani 1 1 d . .
Cl1 Cl 0.9773(5) 0.3306(4) 0.0847(4) 0.0595(10) Uani 1 1 d . .
Cl2 Cl 0.7044(5) 0.5154(4) 0.1294(3) 0.0549(9) Uani 1 1 d . .
F1 F 0.8274(12) -0.0406(7) 0.3618(8) 0.058(2) Uani 1 1 d . .
F2 F 1.0162(10) 0.0171(9) 0.2739(9) 0.060(2) Uani 1 1 d . .
F3 F 0.7993(12) 0.0953(8) 0.2090(7) 0.061(3) Uani 1 1 d . .
F4 F 0.6401(10) 0.9925(7) 0.0783(7) 0.049(2) Uani 1 1 d . .
F5 F 0.8726(9) 0.9122(8) 0.0474(7) 0.054(2) Uani 1 1 d . .
F6 F 0.7073(13) 0.8392(9) 0.0044(7) 0.062(3) Uani 1 1 d . .
N1 N 0.7390(10) 0.3826(8) 0.7051(7) 0.0247(18) Uani 1 1 d . .

loop_
_atom_site_aniso_label
_atom_site_aniso_U_11
_atom_site_aniso_U_22
_atom_site_aniso_U_33
_atom_site_aniso_U_23
_atom_site_aniso_U_13
_atom_site_aniso_U_12
C1 0.032(6) 0.024(5) 0.032(6) -0.002(4) -0.005(4) -0.004(4)
C2 0.033(6) 0.018(5) 0.035(6) 0.000(4) -0.006(5) -0.002(4)
C3 0.047(7) 0.031(6) 0.040(7) 0.006(5) -0.014(6) -0.005(6)
C4 0.046(7) 0.034(6) 0.030(6) -0.006(5) -0.001(5) -0.012(5)
C5 0.029(5) 0.024(5) 0.020(5) -0.003(4) -0.010(4) -0.001(4)
C6 0.028(5) 0.022(5) 0.024(5) -0.002(4) -0.009(4) -0.003(4)
C7 0.040(6) 0.028(5) 0.027(6) -0.013(4) -0.004(5) -0.004(5)
C8 0.044(7) 0.029(6) 0.044(7) -0.023(5) -0.013(6) 0.005(5)
C9 0.026(5) 0.019(4) 0.034(6) -0.010(4) -0.007(4) -0.002(4)
C10 0.023(5) 0.021(5) 0.032(6) -0.007(4) -0.006(4) -0.001(4)
C11 0.019(4) 0.020(4) 0.029(5) -0.008(4) -0.009(4) -0.003(4)
C12 0.037(6) 0.023(5) 0.039(7) -0.011(5) -0.005(5) -0.002(5)
C13 0.023(5) 0.015(4) 0.018(4) -0.001(3) -0.005(3) -0.004(3)
C14 0.023(5) 0.022(5) 0.042(6) -0.010(5) -0.009(4) -0.003(4)
C15 0.026(5) 0.020(5) 0.039(6) -0.010(4) -0.006(4) 0.004(4)
C16 0.031(5) 0.021(5) 0.028(5) -0.012(4) -0.005(4) -0.001(4)
C17 0.022(5) 0.023(5) 0.030(5) -0.007(4) -0.005(4) -0.004(4)
C18 0.018(4) 0.023(5) 0.030(5) -0.002(4) -0.007(4) -0.006(4)
C19 0.032(6) 0.030(6) 0.041(7) -0.012(5) -0.006(5) -0.003(5)
C20 0.017(4) 0.020(4) 0.019(4) -0.014(3) -0.004(3) -0.002(3)
C21 0.017(4) 0.018(4) 0.038(6) 0.002(4) -0.006(4) 0.008(4)
C22 0.030(5) 0.024(5) 0.036(6) -0.009(4) -0.011(5) 0.002(4)
C23 0.029(5) 0.020(5) 0.038(6) -0.001(4) -0.006(5) -0.005(4)
C24 0.023(5) 0.036(6) 0.034(6) -0.001(5) -0.005(4) -0.013(5)
C25 0.023(5) 0.036(5) 0.022(5) -0.013(4) 0.003(4) -0.014(4)
C26 0.042(7) 0.032(6) 0.035(7) -0.002(5) -0.008(5) -0.004(5)
C27 0.066(10) 0.042(8) 0.048(9) -0.017(7) 0.002(7) -0.013(7)
Au1 0.01687(17) 0.01536(17) 0.0306(2) -0.00709(14) -0.00375(13) -0.00177(13)
Cl1 0.066(2) 0.056(2) 0.055(2) -0.0182(19) 0.0032(19) -0.012(2)
Cl2 0.073(3) 0.0433(18) 0.0427(19) -0.0108(15) -0.0059(18) -0.0044(18)
F1 0.089(7) 0.030(4) 0.060(6) -0.018(4) 0.002(5) -0.022(4)
F2 0.047(5) 0.056(5) 0.083(7) -0.047(5) 0.001(5) 0.002(4)
F3 0.093(7) 0.040(4) 0.048(5) -0.022(4) -0.026(5) 0.007(5)
F4 0.053(5) 0.027(4) 0.050(5) 0.008(3) -0.005(4) 0.001(3)
F5 0.043(5) 0.054(5) 0.047(5) 0.015(4) -0.001(4) -0.014(4)
F6 0.104(8) 0.051(5) 0.031(4) 0.000(4) -0.019(5) -0.024(6)
N1 0.029(5) 0.017(4) 0.028(5) -0.006(3) -0.006(4) -0.005(3)

loop_
_atom_type_symbol
_atom_type_description
_atom_type_scat_dispersion_real
_atom_type_scat_dispersion_imag
_atom_type_scat_source
C C 0.0033 0.0016 'International Tables Vol C Tables 4.2.6.8 and 6.1.1.4'
H H 0.0000 0.0000 'International Tables Vol C Tables 4.2.6.8 and 6.1.1.4'
Au Au -2.0133 8.8022 'International Tables Vol C Tables 4.2.6.8 and 6.1.1.4'
Cl Cl 0.1484 0.1585 'International Tables Vol C Tables 4.2.6.8 and 6.1.1.4'
F F 0.0171 0.0103 'International Tables Vol C Tables 4.2.6.8 and 6.1.1.4'
N N 0.0061 0.0033 'International Tables Vol C Tables 4.2.6.8 and 6.1.1.4'

loop_
_geom_angle_atom_site_label_1
_geom_angle_atom_site_label_2
_geom_angle_atom_site_label_3
_geom_angle
N1 C1 C2 121.4(12)
N1 C1 H1 119.3
C2 C1 H1 119.3
C1 C2 C3 119.9(11)
C1 C2 H2 120.1
C3 C2 H2 120.1
C4 C3 C2 118.4(12)
C4 C3 H3 120.8
C2 C3 H3 120.8
C3 C4 C5 119.0(13)
C3 C4 H4 120.5
C5 C4 H4 120.5
N1 C5 C4 121.4(10)
N1 C5 C6 114.8(9)
C4 C5 C6 123.7(10)
C7 C6 C11 120.6(9)
C7 C6 C5 123.3(10)
C11 C6 C5 116.0(9)
C8 C7 C6 120.4(11)
C8 C7 H7 119.8
C6 C7 H7 119.8
C7 C8 C9 120.7(11)
C7 C8 H8 119.6
C9 C8 H8 119.6
C8 C9 C10 119.0(10)
C8 C9 C12 120.1(10)
C10 C9 C12 120.8(10)
C9 C10 C11 122.5(10)
C9 C10 H10 118.7
C11 C10 H10 118.7
C10 C11 C6 116.7(10)
C10 C11 Au1 129.3(8)
C6 C11 Au1 114.0(7)
C9 C12 H12A 109.5
C9 C12 H12B 109.5
H12A C12 H12B 109.5
C9 C12 H12C 109.5
H12A C12 H12C 109.5
H12B C12 H12C 109.5
C18 C13 C14 117.2(9)
C18 C13 Au1 120.8(8)
C14 C13 Au1 121.8(7)
C15 C14 C13 122.3(10)
C15 C14 H14 118.9
C13 C14 H14 118.9
C16 C15 C14 118.9(10)
C16 C15 H15 120.5
C14 C15 H15 120.5
C17 C16 C15 120.6(10)
C17 C16 C19 119.1(10)
C15 C16 C19 120.3(10)
C16 C17 C18 119.5(10)
C16 C17 H17 120.2
C18 C17 H17 120.2
C13 C18 C17 121.4(10)
C13 C18 H18 119.3
C17 C18 H18 119.3
F1 C19 F3 105.6(10)
F1 C19 F2 104.7(11)
F3 C19 F2 107.1(11)
F1 C19 C16 112.8(11)
F3 C19 C16 113.5(10)
F2 C19 C16 112.4(10)
C25 C20 C21 116.0(9)
C25 C20 Au1 123.7(7)
C21 C20 Au1 120.3(7)
C22 C21 C20 120.6(10)
C22 C21 H21 119.7
C20 C21 H21 119.7
C21 C22 C23 121.2(11)
C21 C22 H22 119.4
C23 C22 H22 119.4
C24 C23 C22 119.6(11)
C24 C23 C26 121.7(11)
C22 C23 C26 118.7(11)
C23 C24 C25 120.3(10)
C23 C24 H24 119.8
C25 C24 H24 119.8
C24 C25 C20 122.2(10)
C24 C25 H25 118.9
C20 C25 H25 118.9
F4 C26 F5 106.4(10)
F4 C26 F6 105.2(11)
F5 C26 F6 106.0(12)
F4 C26 C23 113.8(11)
F5 C26 C23 112.4(10)
F6 C26 C23 112.3(10)
Cl2 C27 Cl1 113.1(9)
Cl2 C27 H27A 109.0
Cl1 C27 H27A 109.0
Cl2 C27 H27B 109.0
Cl1 C27 H27B 109.0
H27A C27 H27B 107.8
C20 Au1 C11 95.8(4)
C20 Au1 C13 86.3(4)
C11 Au1 C13 177.9(4)
C20 Au1 N1 175.6(3)
C11 Au1 N1 79.9(4)
C13 Au1 N1 98.1(3)
C5 N1 C1 119.9(10)
C5 N1 Au1 115.3(7)
C1 N1 Au1 124.9(8)

loop_
_geom_bond_atom_site_label_1
_geom_bond_atom_site_label_2
_geom_bond_distance
C1 N1 1.354(13)
C1 C2 1.374(16)
C1 H1 0.9500
C2 C3 1.42(2)
C2 H2 0.9500
C3 C4 1.384(18)
C3 H3 0.9500
C4 C5 1.409(15)
C4 H4 0.9500
C5 N1 1.350(14)
C5 C6 1.486(14)
C6 C7 1.402(15)
C6 C11 1.415(14)
C7 C8 1.378(16)
C7 H7 0.9500
C8 C9 1.379(17)
C8 H8 0.9500
C9 C10 1.395(15)
C9 C12 1.520(14)
C10 C11 1.406(13)
C10 H10 0.9500
C11 Au1 2.053(10)
C12 H12A 0.9800
C12 H12B 0.9800
C12 H12C 0.9800
C13 C18 1.383(13)
C13 C14 1.403(14)
C13 Au1 2.071(10)
C14 C15 1.388(16)
C14 H14 0.9500
C15 C16 1.385(15)
C15 H15 0.9500
C16 C17 1.380(15)
C16 C19 1.507(16)
C17 C18 1.406(15)
C17 H17 0.9500
C18 H18 0.9500
C19 F1 1.331(14)
C19 F3 1.335(15)
C19 F2 1.341(15)
C20 C25 1.416(13)
C20 C21 1.436(13)
C20 Au1 1.976(9)
C21 C22 1.373(16)
C21 H21 0.9500
C22 C23 1.391(16)
C22 H22 0.9500
C23 C24 1.375(16)
C23 C26 1.501(16)
C24 C25 1.377(15)
C24 H24 0.9500
C25 H25 0.9500
C26 F4 1.333(15)
C26 F5 1.337(15)
C26 F6 1.348(16)
C27 Cl2 1.739(18)
C27 Cl1 1.770(16)
C27 H27A 0.9900
C27 H27B 0.9900
Au1 N1 2.112(9)

loop_
_geom_torsion_atom_site_label_1
_geom_torsion_atom_site_label_2
_geom_torsion_atom_site_label_3
_geom_torsion_atom_site_label_4
_geom_torsion
N1 C1 C2 C3 0.9(18)
C1 C2 C3 C4 -0.4(19)
C2 C3 C4 C5 -1.2(19)
C3 C4 C5 N1 2.4(18)
C3 C4 C5 C6 179.5(11)
N1 C5 C6 C7 -179.6(11)
C4 C5 C6 C7 3.1(18)
N1 C5 C6 C11 -2.1(14)
C4 C5 C6 C11 -179.3(11)
C11 C6 C7 C8 0.8(18)
C5 C6 C7 C8 178.2(11)
C6 C7 C8 C9 -0.3(19)
C7 C8 C9 C10 0.2(18)
C7 C8 C9 C12 179.0(11)
C8 C9 C10 C11 -0.6(16)
C12 C9 C10 C11 -179.4(10)
C9 C10 C11 C6 1.1(15)
C9 C10 C11 Au1 179.2(8)
C7 C6 C11 C10 -1.2(15)
C5 C6 C11 C10 -178.8(9)
C7 C6 C11 Au1 -179.6(9)
C5 C6 C11 Au1 2.8(12)
C18 C13 C14 C15 2.7(15)
Au1 C13 C14 C15 179.0(8)
C13 C14 C15 C16 -0.4(17)
C14 C15 C16 C17 -0.7(17)
C14 C15 C16 C19 -179.5(10)
C15 C16 C17 C18 -0.6(16)
C19 C16 C17 C18 178.2(10)
C14 C13 C18 C17 -4.0(14)
Au1 C13 C18 C17 179.6(7)
C16 C17 C18 C13 3.1(15)
C17 C16 C19 F1 -86.3(14)
C15 C16 C19 F1 92.6(13)
C17 C16 C19 F3 33.9(15)
C15 C16 C19 F3 -147.3(11)
C17 C16 C19 F2 155.7(11)
C15 C16 C19 F2 -25.5(16)
C25 C20 C21 C22 -1.2(15)
Au1 C20 C21 C22 179.1(8)
C20 C21 C22 C23 -1.0(18)
C21 C22 C23 C24 0.7(18)
C21 C22 C23 C26 179.6(11)
C22 C23 C24 C25 1.9(18)
C26 C23 C24 C25 -177.0(11)
C23 C24 C25 C20 -4.2(17)
C21 C20 C25 C24 3.8(15)
Au1 C20 C25 C24 -176.5(8)
C24 C23 C26 F4 -142.2(12)
C22 C23 C26 F4 38.8(16)
C24 C23 C26 F5 -21.1(18)
C22 C23 C26 F5 159.9(11)
C24 C23 C26 F6 98.3(15)
C22 C23 C26 F6 -80.6(15)
C4 C5 N1 C1 -1.9(17)
C6 C5 N1 C1 -179.2(10)
C4 C5 N1 Au1 177.7(9)
C6 C5 N1 Au1 0.3(12)
C2 C1 N1 C5 0.2(16)
C2 C1 N1 Au1 -179.3(8)
